data_4033105
loop_
_publ_author_name
'Gattu, Radhakrishna'
'Bagdi, Prasanta Ray'
'Basha, R. Sidick'
'Khan, Abu T.'

_publ_section_title
;
 Camphorsulfonic Acid Catalyzed One-Pot Three-Component Reaction for the
 Synthesis of Fused Quinoline and Benzoquinoline Derivatives.
;
_journal_issue 23
_journal_name_full 'The Journal of organic chemistry'
_journal_page_first 12416
_journal_page_last 12429
_journal_paper_doi 10.1021/acs.joc.7b02159
_journal_volume 82
_journal_year 2017
_chemical_formula_sum 'C21 H17 N O'
_chemical_formula_weight 299.36
_chemical_name_systematic
; 
 ? 
;
_space_group_IT_number 2
_symmetry_cell_setting triclinic
_symmetry_space_group_name_Hall '-P 1'
_symmetry_space_group_name_H-M 'P -1'
_atom_sites_solution_hydrogens geom
_atom_sites_solution_primary direct
_atom_sites_solution_secondary difmap
_audit_creation_method SHELXL-97
_cell_angle_alpha 113.534(7)
_cell_angle_beta 97.413(7)
_cell_angle_gamma 108.934(7)
_cell_formula_units_Z 2
_cell_length_a 9.1124(9)
_cell_length_b 9.1345(10)
_cell_length_c 10.9267(12)
_cell_measurement_reflns_used 2659
_cell_measurement_temperature 293(2)
_cell_measurement_theta_max 0.987
_cell_measurement_theta_min 0.969
_cell_volume 752.86(16)
_computing_cell_refinement 'Bruker SMART'
_computing_data_collection 'Bruker SMART'
_computing_data_reduction 'Bruker SAINT'
_computing_molecular_graphics 'Bruker SHELXTL'
_computing_publication_material 'Bruker SHELXTL'
_computing_structure_refinement 'SHELXL-97 (Sheldrick, 1997)'
_computing_structure_solution 'SHELXS-97 (Sheldrick, 1990)'
_diffrn_ambient_temperature 293(2)
_diffrn_measured_fraction_theta_full 0.997
_diffrn_measured_fraction_theta_max 0.997
_diffrn_measurement_device_type 'CCD area detector'
_diffrn_measurement_method 'phi and omega scans'
_diffrn_radiation_monochromator graphite
_diffrn_radiation_source 'fine-focus sealed tube'
_diffrn_radiation_type MoK\a
_diffrn_radiation_wavelength 0.71073
_diffrn_reflns_av_R_equivalents 0.0433
_diffrn_reflns_av_sigmaI/netI 0.0568
_diffrn_reflns_limit_h_max 10
_diffrn_reflns_limit_h_min -10
_diffrn_reflns_limit_k_max 10
_diffrn_reflns_limit_k_min -10
_diffrn_reflns_limit_l_max 13
_diffrn_reflns_limit_l_min -13
_diffrn_reflns_number 7629
_diffrn_reflns_theta_full 25.24
_diffrn_reflns_theta_max 25.24
_diffrn_reflns_theta_min 1.73
_exptl_absorpt_coefficient_mu 0.081
_exptl_absorpt_correction_T_max 0.987
_exptl_absorpt_correction_T_min 0.969
_exptl_absorpt_correction_type multi-scan
_exptl_absorpt_process_details 'SADABS (Sheldrick, 1997)'
_exptl_crystal_colour Brown
_exptl_crystal_density_diffrn 1.321
_exptl_crystal_density_method 'not measured'
_exptl_crystal_description blocks
_exptl_crystal_F_000 316.0
_exptl_crystal_size_max 0.28
_exptl_crystal_size_mid 0.22
_exptl_crystal_size_min 0.12
_refine_diff_density_max 0.151
_refine_diff_density_min -0.142
_refine_diff_density_rms 0.038
_refine_ls_extinction_coef 0.012(3)
_refine_ls_extinction_expression Fc^*^=kFc[1+0.001xFc^2^\l^3^/sin(2\q)]^-1/4^
_refine_ls_extinction_method SHELXL
_refine_ls_goodness_of_fit_ref 0.976
_refine_ls_hydrogen_treatment constr
_refine_ls_matrix_type full
_refine_ls_number_parameters 209
_refine_ls_number_reflns 2659
_refine_ls_number_restraints 0
_refine_ls_restrained_S_all 0.976
_refine_ls_R_factor_all 0.0890
_refine_ls_R_factor_gt 0.0463
_refine_ls_shift/su_max 0.000
_refine_ls_shift/su_mean 0.000
_refine_ls_structure_factor_coef Fsqd
_refine_ls_weighting_details 'calc w=1/[\s^2^(Fo^2^)+(0.0600P)^2^+0.0000P] where P=(Fo^2^+2Fc^2^)/3'
_refine_ls_weighting_scheme calc
_refine_ls_wR_factor_gt 0.1006
_refine_ls_wR_factor_ref 0.1168
_reflns_number_gt 1071
_reflns_number_total 2659
_reflns_threshold_expression >2sigma(I)
_cod_data_source_file jo7b02159_si_002.cif
_cod_data_source_block radha-3_compound_12e
_cod_depositor_comments 'Adding full bibliography for 4033102--4033107.cif.'
_cod_original_cell_volume 752.86(14)
_cod_original_sg_symbol_H-M P-1
_cod_database_code 4033105

loop_
_symmetry_equiv_pos_as_xyz
'x, y, z'
'-x, -y, -z'

loop_
_atom_site_label
_atom_site_type_symbol
_atom_site_fract_x
_atom_site_fract_y
_atom_site_fract_z
_atom_site_U_iso_or_equiv
_atom_site_adp_type
_atom_site_occupancy
_atom_site_symmetry_multiplicity
_atom_site_calc_flag
_atom_site_refinement_flags
N1 N 0.6770(2) 0.5210(3) 0.3636(2) 0.0573(7) Uani 1 1 d .
O1 O 0.8320(2) 0.3791(3) 0.46507(19) 0.0735(7) Uani 1 1 d .
C1 C 0.5814(3) 0.3750(4) 0.3633(3) 0.0513(8) Uani 1 1 d .
C2 C 0.4116(3) 0.2912(4) 0.2961(3) 0.0491(8) Uani 1 1 d .
C3 C 0.3430(3) 0.3582(4) 0.2214(3) 0.0511(8) Uani 1 1 d .
C4 C 0.4461(3) 0.5036(4) 0.2083(3) 0.0520(8) Uani 1 1 d .
C5 C 0.6107(3) 0.5873(4) 0.2908(3) 0.0559(9) Uani 1 1 d .
C6 C 0.7171(4) 0.7528(5) 0.3077(3) 0.0698(10) Uani 1 1 d .
H6 H 0.8245 0.8051 0.3628 0.084 Uiso 1 1 calc R
C7 C 0.6643(4) 0.8346(5) 0.2449(3) 0.0757(10) Uani 1 1 d .
H7 H 0.7350 0.9346 0.2609 0.091 Uiso 1 1 d R
C8 C 0.5046(4) 0.7503(5) 0.1502(3) 0.0648(9) Uani 1 1 d .
C9 C 0.3967(4) 0.5841(5) 0.1271(3) 0.0578(9) Uani 1 1 d .
C10 C 0.2478(4) 0.5033(5) 0.0192(3) 0.0745(10) Uani 1 1 d .
H10 H 0.1844 0.4047 0.0061 0.089 Uiso 1 1 d R
C11 C 0.2072(4) 0.5850(6) -0.0517(3) 0.0856(12) Uani 1 1 d .
H11 H 0.1079 0.5278 -0.1209 0.103 Uiso 1 1 calc R
C12 C 0.3107(5) 0.7503(6) -0.0226(4) 0.0925(12) Uani 1 1 d .
H12 H 0.2806 0.8066 -0.0693 0.111 Uiso 1 1 calc R
C13 C 0.4591(5) 0.8311(5) 0.0764(4) 0.0845(11) Uani 1 1 d .
H13 H 0.5309 0.9418 0.0947 0.101 Uiso 1 1 calc R
C14 C 0.3104(3) 0.1363(4) 0.3113(3) 0.0624(9) Uani 1 1 d .
H14A H 0.3126 0.1760 0.4084 0.075 Uiso 1 1 calc R
H14B H 0.3600 0.0534 0.2883 0.075 Uiso 1 1 calc R
C15 C 0.1343(3) 0.0415(4) 0.2208(3) 0.0783(10) Uani 1 1 d .
H15A H 0.1271 -0.0302 0.1248 0.094 Uiso 1 1 calc R
H15B H 0.0706 -0.0345 0.2538 0.094 Uiso 1 1 calc R
C16 C 0.0691(3) 0.1764(5) 0.2288(3) 0.0782(11) Uani 1 1 d .
H16A H 0.0841 0.2538 0.3256 0.094 Uiso 1 1 calc R
H16B H -0.0463 0.1184 0.1794 0.094 Uiso 1 1 calc R
C17 C 0.1593(3) 0.2819(4) 0.1630(3) 0.0654(9) Uani 1 1 d .
H17A H 0.1281 0.2069 0.0629 0.078 Uiso 1 1 calc R
H17B H 0.1262 0.3769 0.1778 0.078 Uiso 1 1 calc R
C18 C 0.6668(3) 0.3149(4) 0.4439(3) 0.0549(8) Uani 1 1 d .
C19 C 0.6309(3) 0.2230(4) 0.5143(3) 0.0655(9) Uani 1 1 d .
H19 H 0.5277 0.1651 0.5173 0.079 Uiso 1 1 calc R
C20 C 0.7783(4) 0.2300(4) 0.5833(3) 0.0706(10) Uani 1 1 d .
H20 H 0.7904 0.1785 0.6399 0.085 Uiso 1 1 calc R
C21 C 0.8952(4) 0.3250(5) 0.5503(3) 0.0719(10) Uani 1 1 d .
H21 H 1.0049 0.3510 0.5811 0.086 Uiso 1 1 calc R

loop_
_atom_site_aniso_label
_atom_site_aniso_U_11
_atom_site_aniso_U_22
_atom_site_aniso_U_33
_atom_site_aniso_U_23
_atom_site_aniso_U_13
_atom_site_aniso_U_12
N1 0.0500(15) 0.062(2) 0.0567(15) 0.0318(15) 0.0138(12) 0.0155(14)
O1 0.0502(14) 0.0973(19) 0.0837(14) 0.0577(14) 0.0144(10) 0.0256(13)
C1 0.0481(19) 0.051(2) 0.0462(17) 0.0202(17) 0.0140(14) 0.0138(17)
C2 0.0414(18) 0.052(2) 0.0465(16) 0.0224(16) 0.0117(13) 0.0130(16)
C3 0.0475(19) 0.052(2) 0.0426(16) 0.0144(16) 0.0109(14) 0.0185(17)
C4 0.0501(19) 0.058(2) 0.0471(17) 0.0227(17) 0.0148(15) 0.0231(17)
C5 0.053(2) 0.058(3) 0.0588(19) 0.0313(19) 0.0182(16) 0.0201(19)
C6 0.0546(19) 0.071(3) 0.080(2) 0.040(2) 0.0217(16) 0.0156(19)
C7 0.075(2) 0.070(3) 0.093(2) 0.050(2) 0.030(2) 0.025(2)
C8 0.069(2) 0.072(3) 0.071(2) 0.042(2) 0.0314(18) 0.034(2)
C9 0.063(2) 0.065(3) 0.0565(19) 0.0314(19) 0.0237(16) 0.033(2)
C10 0.075(2) 0.095(3) 0.068(2) 0.048(2) 0.0218(18) 0.039(2)
C11 0.089(3) 0.118(4) 0.080(2) 0.065(3) 0.026(2) 0.055(3)
C12 0.109(3) 0.119(4) 0.102(3) 0.078(3) 0.047(3) 0.068(3)
C13 0.092(3) 0.091(3) 0.099(3) 0.062(3) 0.040(2) 0.045(2)
C14 0.0507(18) 0.062(2) 0.0570(17) 0.0233(17) 0.0072(14) 0.0121(17)
C15 0.051(2) 0.077(3) 0.094(2) 0.045(2) 0.0050(17) 0.0110(19)
C16 0.0458(18) 0.093(3) 0.096(2) 0.051(2) 0.0171(17) 0.0226(19)
C17 0.0493(19) 0.073(3) 0.0640(18) 0.0295(18) 0.0097(15) 0.0202(17)
C18 0.0414(19) 0.063(2) 0.0556(18) 0.0295(18) 0.0108(14) 0.0152(16)
C19 0.049(2) 0.069(3) 0.071(2) 0.0363(19) 0.0121(16) 0.0140(18)
C20 0.066(2) 0.070(3) 0.078(2) 0.046(2) 0.0130(18) 0.0187(19)
C21 0.057(2) 0.088(3) 0.079(2) 0.051(2) 0.0065(17) 0.0292(19)

loop_
_atom_type_symbol
_atom_type_description
_atom_type_scat_dispersion_real
_atom_type_scat_dispersion_imag
_atom_type_scat_source
C C 0.0033 0.0016 'International Tables Vol C Tables 4.2.6.8 and 6.1.1.4'
H H 0.0000 0.0000 'International Tables Vol C Tables 4.2.6.8 and 6.1.1.4'
N N 0.0061 0.0033 'International Tables Vol C Tables 4.2.6.8 and 6.1.1.4'
O O 0.0106 0.0060 'International Tables Vol C Tables 4.2.6.8 and 6.1.1.4'

loop_
_geom_angle_atom_site_label_1
_geom_angle_atom_site_label_2
_geom_angle_atom_site_label_3
_geom_angle
C1 N1 C5 118.9(2)
C21 O1 C18 107.2(2)
N1 C1 C2 122.3(3)
N1 C1 C18 114.0(3)
C2 C1 C18 123.6(3)
C3 C2 C1 119.0(3)
C3 C2 C14 122.1(3)
C1 C2 C14 118.9(3)
C2 C3 C4 119.4(3)
C2 C3 C17 119.2(3)
C4 C3 C17 121.3(3)
C5 C4 C3 116.4(3)
C5 C4 C9 116.5(3)
C3 C4 C9 126.9(3)
N1 C5 C4 123.2(3)
N1 C5 C6 115.5(3)
C4 C5 C6 121.3(3)
C7 C6 C5 121.1(3)
C7 C6 H6 119.4
C5 C6 H6 119.4
C6 C7 C8 120.4(3)
C6 C7 H7 115.8
C8 C7 H7 123.6
C13 C8 C9 120.7(3)
C13 C8 C7 119.0(4)
C9 C8 C7 120.3(3)
C8 C9 C10 115.6(3)
C8 C9 C4 119.6(3)
C10 C9 C4 124.7(3)
C11 C10 C9 122.3(3)
C11 C10 H10 122.6
C9 C10 H10 115.0
C10 C11 C12 121.0(3)
C10 C11 H11 119.5
C12 C11 H11 119.5
C13 C12 C11 119.0(4)
C13 C12 H12 120.5
C11 C12 H12 120.5
C12 C13 C8 121.2(4)
C12 C13 H13 119.4
C8 C13 H13 119.4
C2 C14 C15 114.9(2)
C2 C14 H14A 108.5
C15 C14 H14A 108.5
C2 C14 H14B 108.5
C15 C14 H14B 108.5
H14A C14 H14B 107.5
C16 C15 C14 108.6(3)
C16 C15 H15A 110.0
C14 C15 H15A 110.0
C16 C15 H15B 110.0
C14 C15 H15B 110.0
H15A C15 H15B 108.3
C15 C16 C17 109.1(2)
C15 C16 H16A 109.9
C17 C16 H16A 109.9
C15 C16 H16B 109.9
C17 C16 H16B 109.9
H16A C16 H16B 108.3
C3 C17 C16 113.5(2)
C3 C17 H17A 108.9
C16 C17 H17A 108.9
C3 C17 H17B 108.9
C16 C17 H17B 108.9
H17A C17 H17B 107.7
C19 C18 O1 108.2(3)
C19 C18 C1 137.5(3)
O1 C18 C1 114.0(3)
C18 C19 C20 108.0(3)
C18 C19 H19 126.0
C20 C19 H19 126.0
C21 C20 C19 106.0(3)
C21 C20 H20 127.0
C19 C20 H20 127.0
C20 C21 O1 110.6(3)
C20 C21 H21 124.7
O1 C21 H21 124.7

loop_
_geom_bond_atom_site_label_1
_geom_bond_atom_site_label_2
_geom_bond_distance
N1 C1 1.334(3)
N1 C5 1.365(3)
O1 C21 1.362(3)
O1 C18 1.375(3)
C1 C2 1.417(3)
C1 C18 1.473(4)
C2 C3 1.395(4)
C2 C14 1.504(4)
C3 C4 1.430(4)
C3 C17 1.519(3)
C4 C5 1.415(3)
C4 C9 1.471(4)
C5 C6 1.429(4)
C6 C7 1.347(4)
C6 H6 0.9300
C7 C8 1.425(4)
C7 H7 0.8613
C8 C13 1.399(4)
C8 C9 1.413(4)
C9 C10 1.421(4)
C10 C11 1.364(4)
C10 H10 0.8387
C11 C12 1.373(5)
C11 H11 0.9300
C12 C13 1.372(4)
C12 H12 0.9300
C13 H13 0.9300
C14 C15 1.519(3)
C14 H14A 0.9700
C14 H14B 0.9700
C15 C16 1.511(4)
C15 H15A 0.9700
C15 H15B 0.9700
C16 C17 1.521(4)
C16 H16A 0.9700
C16 H16B 0.9700
C17 H17A 0.9700
C17 H17B 0.9700
C18 C19 1.343(3)
C19 C20 1.422(3)
C19 H19 0.9300
C20 C21 1.329(4)
C20 H20 0.9300
C21 H21 0.9300

loop_
_geom_torsion_atom_site_label_1
_geom_torsion_atom_site_label_2
_geom_torsion_atom_site_label_3
_geom_torsion_atom_site_label_4
_geom_torsion
C5 N1 C1 C2 -3.4(4)
C5 N1 C1 C18 179.3(2)
N1 C1 C2 C3 3.4(4)
C18 C1 C2 C3 -179.5(2)
N1 C1 C2 C14 -174.7(3)
C18 C1 C2 C14 2.4(4)
C1 C2 C3 C4 3.2(4)
C14 C2 C3 C4 -178.7(2)
C1 C2 C3 C17 -173.2(2)
C14 C2 C3 C17 4.9(4)
C2 C3 C4 C5 -9.2(4)
C17 C3 C4 C5 167.1(2)
C2 C3 C4 C9 176.1(2)
C17 C3 C4 C9 -7.6(4)
C1 N1 C5 C4 -3.4(4)
C1 N1 C5 C6 174.0(2)
C3 C4 C5 N1 9.6(4)
C9 C4 C5 N1 -175.1(2)
C3 C4 C5 C6 -167.6(3)
C9 C4 C5 C6 7.6(4)
N1 C5 C6 C7 -177.8(3)
C4 C5 C6 C7 -0.3(4)
C5 C6 C7 C8 -5.6(4)
C6 C7 C8 C13 -173.7(3)
C6 C7 C8 C9 3.6(4)
C13 C8 C9 C10 4.2(4)
C7 C8 C9 C10 -173.1(2)
C13 C8 C9 C4 -178.7(3)
C7 C8 C9 C4 4.0(4)
C5 C4 C9 C8 -9.4(4)
C3 C4 C9 C8 165.3(3)
C5 C4 C9 C10 167.5(2)
C3 C4 C9 C10 -17.8(4)
C8 C9 C10 C11 -3.8(4)
C4 C9 C10 C11 179.2(3)
C9 C10 C11 C12 0.7(5)
C10 C11 C12 C13 2.1(5)
C11 C12 C13 C8 -1.7(5)
C9 C8 C13 C12 -1.6(5)
C7 C8 C13 C12 175.8(3)
C3 C2 C14 C15 9.4(4)
C1 C2 C14 C15 -172.5(2)
C2 C14 C15 C16 -44.2(3)
C14 C15 C16 C17 65.3(3)
C2 C3 C17 C16 16.9(4)
C4 C3 C17 C16 -159.4(3)
C15 C16 C17 C3 -52.1(3)
C21 O1 C18 C19 -0.4(3)
C21 O1 C18 C1 174.9(2)
N1 C1 C18 C19 152.5(4)
C2 C1 C18 C19 -24.8(5)
N1 C1 C18 O1 -20.9(3)
C2 C1 C18 O1 161.8(2)
O1 C18 C19 C20 0.4(3)
C1 C18 C19 C20 -173.2(3)
C18 C19 C20 C21 -0.3(3)
C19 C20 C21 O1 0.0(4)
C18 O1 C21 C20 0.2(3)
